data_7049930
loop_
_publ_author_name
'Fan, Xiao-Meng'
'Li, Jing-Yu'
'Wang, Lin-Lin'
'Zhou, Zi-Qin'
'Tian, Yu-Chen'
'Yang, Jian-Hui'
'Liu, Bin'

_publ_section_title
;
 Alkali counterions tune diruthenium(iii,iii)-based ferrimagnetic chain
 structured antiferromagnets exhibiting step-like hysteresis loops.
;
_journal_issue 23
_journal_name_full 'Dalton transactions (Cambridge, England : 2003)'
_journal_page_first 8039
_journal_page_last 8043
_journal_paper_doi 10.1039/c9dt01295h
_journal_volume 48
_journal_year 2019
_chemical_formula_moiety 'H11 O18 P4 Ru2, 2(H2 O)'
_chemical_formula_sum 'H15 O20 P4 Ru2'
_chemical_formula_weight 661.14
_space_group_crystal_system triclinic
_space_group_IT_number 2
_space_group_name_Hall '-P 1'
_space_group_name_H-M_alt 'P -1'
_symmetry_space_group_name_Hall '-P 1'
_symmetry_space_group_name_H-M 'P -1'
_atom_sites_solution_hydrogens difmap
_audit_creation_method SHELXL-2018/3
_audit_update_record
;
2019-04-29 deposited with the CCDC.    2019-04-30 downloaded from the CCDC.
;
_cell_angle_alpha 94.658(3)
_cell_angle_beta 98.754(3)
_cell_angle_gamma 112.864(3)
_cell_formula_units_Z 1
_cell_length_a 7.4047(14)
_cell_length_b 7.6292(16)
_cell_length_c 7.6771(15)
_cell_measurement_reflns_used 2247
_cell_measurement_temperature 296(2)
_cell_measurement_theta_max 26.69
_cell_measurement_theta_min 2.93
_cell_volume 390.25(13)
_computing_cell_refinement 'Bruker SAINT'
_computing_data_collection 'Bruker APEX2'
_computing_data_reduction 'Bruker SAINT'
_computing_molecular_graphics 'Bruker SHELXTL'
_computing_publication_material 'Bruker SHELXTL'
_computing_structure_refinement 'SHELXL-2018/3 (Sheldrick, 2018)'
_computing_structure_solution 'SHELXS-97 (Sheldrick, 2008)'
_diffrn_ambient_temperature 296(2)
_diffrn_measured_fraction_theta_full 0.980
_diffrn_measured_fraction_theta_max 0.943
_diffrn_measurement_device_type 'Bruker APEX-II CCD'
_diffrn_measurement_method '\f and \w scans'
_diffrn_radiation_type MoK\a
_diffrn_radiation_wavelength 0.71073
_diffrn_reflns_av_R_equivalents 0.0175
_diffrn_reflns_av_unetI/netI 0.0415
_diffrn_reflns_Laue_measured_fraction_full 0.980
_diffrn_reflns_Laue_measured_fraction_max 0.943
_diffrn_reflns_limit_h_max 9
_diffrn_reflns_limit_h_min -5
_diffrn_reflns_limit_k_max 8
_diffrn_reflns_limit_k_min -9
_diffrn_reflns_limit_l_max 9
_diffrn_reflns_limit_l_min -9
_diffrn_reflns_number 2211
_diffrn_reflns_point_group_measured_fraction_full 0.980
_diffrn_reflns_point_group_measured_fraction_max 0.943
_diffrn_reflns_theta_full 25.242
_diffrn_reflns_theta_max 26.845
_diffrn_reflns_theta_min 2.933
_exptl_absorpt_coefficient_mu 2.455
_exptl_absorpt_correction_T_max 0.697
_exptl_absorpt_correction_T_min 0.654
_exptl_absorpt_correction_type multi-scan
_exptl_absorpt_process_details sadabs
_exptl_crystal_colour brown
_exptl_crystal_density_diffrn 2.813
_exptl_crystal_description plate
_exptl_crystal_F_000 323
_exptl_crystal_size_max 0.180
_exptl_crystal_size_mid 0.140
_exptl_crystal_size_min 0.100
_refine_diff_density_max 0.597
_refine_diff_density_min -0.638
_refine_diff_density_rms 0.140
_refine_ls_extinction_method none
_refine_ls_goodness_of_fit_ref 1.048
_refine_ls_hydrogen_treatment refall
_refine_ls_matrix_type full
_refine_ls_number_parameters 147
_refine_ls_number_reflns 1592
_refine_ls_number_restraints 7
_refine_ls_restrained_S_all 1.047
_refine_ls_R_factor_all 0.0387
_refine_ls_R_factor_gt 0.0295
_refine_ls_shift/su_max 0.000
_refine_ls_shift/su_mean 0.000
_refine_ls_structure_factor_coef Fsqd
_refine_ls_weighting_details 'w=1/[\s^2^(Fo^2^)+(0.0117P)^2^+1.6924P] where P=(Fo^2^+2Fc^2^)/3'
_refine_ls_weighting_scheme calc
_refine_ls_wR_factor_gt 0.0599
_refine_ls_wR_factor_ref 0.0637
_reflns_Friedel_coverage 0.000
_reflns_number_gt 1353
_reflns_number_total 1592
_reflns_threshold_expression 'I > 2\s(I)'
_cod_data_source_file c9dt01295h2.cif
_cod_data_source_block xb0334_0m
_cod_depositor_comments 'Adding full bibliography for 7049930--7049933.cif.'
_cod_database_code 7049930
_shelx_shelxl_version_number 2018/3
_shelx_space_group_comment
;
The symmetry employed for this shelxl refinement is uniquely defined
by the following loop, which should always be used as a source of
symmetry information in preference to the above space-group names.
They are only intended as comments.
;
_shelx_estimated_absorpt_t_min 0.666
_shelx_estimated_absorpt_t_max 0.791

loop_
_space_group_symop_operation_xyz
'x, y, z'
'-x, -y, -z'

loop_
_atom_site_label
_atom_site_type_symbol
_atom_site_fract_x
_atom_site_fract_y
_atom_site_fract_z
_atom_site_U_iso_or_equiv
_atom_site_adp_type
_atom_site_occupancy
_atom_site_site_symmetry_order
_atom_site_calc_flag
_atom_site_refinement_flags_posn
_atom_site_refinement_flags_occupancy
Ru1 Ru 0.34945(6) 0.99579(6) 0.92359(5) 0.01148(11) Uani 1 1 d . .
P1 P 0.51040(18) 0.75777(17) 0.69805(15) 0.0125(3) Uani 1 1 d . .
P2 P 0.28546(18) 0.66199(18) 1.13531(16) 0.0153(3) Uani 1 1 d . .
O1 O 0.3319(5) 0.8056(5) 0.7181(4) 0.0161(7) Uani 1 1 d . .
O2 O 0.6581(5) 0.8115(5) 0.8780(4) 0.0144(7) Uani 1 1 d . .
O3 O 0.6338(5) 0.8838(5) 0.5717(4) 0.0203(8) Uani 1 1 d D .
O4 O 0.4389(5) 0.5465(5) 0.6263(4) 0.0164(7) Uani 1 1 d . .
O5 O 0.1845(5) 0.7773(5) 1.0412(4) 0.0165(7) Uani 1 1 d . .
O6 O 0.5063(5) 0.7900(5) 1.2131(4) 0.0168(7) Uani 1 1 d . .
O7 O 0.1831(6) 0.5743(6) 1.2854(5) 0.0251(8) Uani 1 1 d D .
O8 O 0.2700(6) 0.4945(5) 0.9986(5) 0.0237(8) Uani 1 1 d D .
O9 O 0.0540(5) 0.9823(6) 0.7693(5) 0.0250(9) Uani 1 1 d D .
O10 O 0.9581(6) 0.7165(6) 0.4112(5) 0.0270(9) Uani 1 1 d D .
H3 H 0.584(10) 0.840(10) 0.464(4) 0.06(2) Uiso 1 1 d D .
H7 H 0.111(6) 0.625(6) 1.322(6) 0.005(12) Uiso 1 1 d D .
H8 H 0.285(12) 0.408(9) 1.052(10) 0.08(3) Uiso 1 1 d D .
H9A H 0.056(9) 1.078(6) 0.720(8) 0.038(19) Uiso 1 1 d D .
H10A H 0.849(4) 0.636(6) 0.417(6) 0.010(13) Uiso 1 1 d D .
H9B H -0.046(6) 0.939(8) 0.815(7) 0.029(17) Uiso 1 1 d D .
H10B H 0.992(9) 0.765(9) 0.517(4) 0.04(2) Uiso 1 1 d D .
H4 H 0.500000 0.500000 0.500000 0.07(3) Uiso 1 2 d S P

loop_
_atom_site_aniso_label
_atom_site_aniso_U_11
_atom_site_aniso_U_22
_atom_site_aniso_U_33
_atom_site_aniso_U_23
_atom_site_aniso_U_13
_atom_site_aniso_U_12
Ru1 0.01248(19) 0.0131(2) 0.00963(18) 0.00063(13) 0.00167(13) 0.00645(14)
P1 0.0156(6) 0.0133(6) 0.0089(6) -0.0013(4) 0.0021(5) 0.0067(5)
P2 0.0157(6) 0.0149(6) 0.0147(6) 0.0036(5) 0.0031(5) 0.0055(5)
O1 0.0158(17) 0.0192(18) 0.0133(16) -0.0045(13) -0.0007(13) 0.0099(14)
O2 0.0182(17) 0.0150(17) 0.0117(16) 0.0005(13) 0.0017(13) 0.0090(14)
O3 0.0183(18) 0.025(2) 0.0134(18) 0.0056(15) 0.0018(14) 0.0045(15)
O4 0.0203(18) 0.0128(17) 0.0159(17) -0.0038(13) 0.0039(14) 0.0075(14)
O5 0.0145(17) 0.0165(18) 0.0180(17) 0.0076(14) 0.0031(13) 0.0049(14)
O6 0.0168(17) 0.0163(18) 0.0163(17) 0.0066(14) 0.0030(13) 0.0050(14)
O7 0.024(2) 0.034(2) 0.027(2) 0.0171(17) 0.0160(17) 0.0162(17)
O8 0.029(2) 0.0147(19) 0.024(2) -0.0028(15) -0.0010(16) 0.0086(16)
O9 0.015(2) 0.037(3) 0.024(2) 0.0106(18) -0.0001(16) 0.0125(18)
O10 0.021(2) 0.033(2) 0.023(2) 0.0032(18) 0.0095(17) 0.0049(18)

loop_
_atom_type_symbol
_atom_type_description
_atom_type_scat_dispersion_real
_atom_type_scat_dispersion_imag
_atom_type_scat_source
H H 0.0000 0.0000 'International Tables Vol C Tables 4.2.6.8 and 6.1.1.4'
O O 0.0106 0.0060 'International Tables Vol C Tables 4.2.6.8 and 6.1.1.4'
Ru Ru -1.2594 0.8363 'International Tables Vol C Tables 4.2.6.8 and 6.1.1.4'
P P 0.1023 0.0942 'International Tables Vol C Tables 4.2.6.8 and 6.1.1.4'

loop_
_geom_angle_atom_site_label_1
_geom_angle_atom_site_label_2
_geom_angle_atom_site_label_3
_geom_angle
_geom_angle_site_symmetry_1
_geom_angle_site_symmetry_3
O1 Ru1 O5 90.03(14) . .
O1 Ru1 O6 87.88(14) . 2_677
O5 Ru1 O6 174.81(13) . 2_677
O1 Ru1 O2 174.64(13) . 2_677
O5 Ru1 O2 89.41(13) . 2_677
O6 Ru1 O2 92.23(13) 2_677 2_677
O1 Ru1 O9 85.47(14) . .
O5 Ru1 O9 87.07(14) . .
O6 Ru1 O9 88.03(14) 2_677 .
O2 Ru1 O9 89.18(14) 2_677 .
O1 Ru1 Ru1 93.29(9) . 2_677
O5 Ru1 Ru1 92.79(9) . 2_677
O6 Ru1 Ru1 92.07(9) 2_677 2_677
O2 Ru1 Ru1 92.05(9) 2_677 2_677
O9 Ru1 Ru1 178.75(11) . 2_677
O4 P1 O1 109.97(19) . .
O4 P1 O2 110.83(18) . .
O1 P1 O2 110.44(18) . .
O4 P1 O3 110.18(19) . .
O1 P1 O3 110.7(2) . .
O2 P1 O3 104.63(19) . .
O5 P2 O7 111.8(2) . .
O5 P2 O6 110.30(18) . .
O7 P2 O6 109.1(2) . .
O5 P2 O8 108.5(2) . .
O7 P2 O8 107.6(2) . .
O6 P2 O8 109.5(2) . .
P1 O1 Ru1 120.96(18) . .
P1 O2 Ru1 119.81(18) . 2_677
P1 O3 H3 113(5) . .
P1 O4 H4 119.1(2) . .
P2 O5 Ru1 118.57(19) . .
P2 O6 Ru1 117.35(18) . 2_677
P2 O7 H7 115(3) . .
P2 O8 H8 110(6) . .
Ru1 O9 H9A 118(4) . .
Ru1 O9 H9B 118(4) . .
H9A O9 H9B 110(6) . .
H10A O10 H10B 97(5) . .

loop_
_geom_bond_atom_site_label_1
_geom_bond_atom_site_label_2
_geom_bond_distance
_geom_bond_site_symmetry_2
Ru1 O1 2.007(3) .
Ru1 O5 2.021(3) .
Ru1 O6 2.044(3) 2_677
Ru1 O2 2.052(3) 2_677
Ru1 O9 2.284(4) .
Ru1 Ru1 2.3305(9) 2_677
P1 O4 1.512(3) .
P1 O1 1.527(3) .
P1 O2 1.541(3) .
P1 O3 1.562(3) .
P2 O5 1.518(3) .
P2 O7 1.532(4) .
P2 O6 1.533(3) .
P2 O8 1.543(4) .
O3 H3 0.84(2) .
O4 H4 1.214(3) .
O7 H7 0.838(19) .
O8 H8 0.84(2) .
O9 H9A 0.85(2) .
O9 H9B 0.83(2) .
O10 H10A 0.814(19) .
O10 H10B 0.82(2) .
